data_4118436
loop_
_publ_author_name
'Chao Li'
'Longyang Dian'
'Weidong Zhang'
'Xiaoguang Lei'

_publ_section_title
;
 Biomimetic Syntheses of (-)-Gochnatiolides A-C and (-)-Ainsliadimer B
;
_journal_name_full 'Journal of the American Chemical Society'
_journal_page_first 12414
_journal_page_last 12417
_journal_paper_doi 10.1021/ja305464s
_journal_volume 134
_journal_year 2012
_chemical_absolute_configuration syn
_chemical_formula_moiety 'C30 H28 O7'
_chemical_formula_sum 'C30 H28 O7'
_chemical_formula_weight 500.52
_chemical_name_systematic
;
 ? 
;
_space_group_crystal_system monoclinic
_space_group_IT_number 4
_space_group_name_Hall 'P 2yb'
_space_group_name_H-M_alt 'P 1 21 1'
_symmetry_space_group_name_Hall 'P 2yb'
_symmetry_space_group_name_H-M 'P 1 21 1'
_atom_sites_solution_hydrogens geom
_atom_sites_solution_primary direct
_atom_sites_solution_secondary difmap
_audit_creation_date 2012-02-22
_audit_creation_method
;
  Olex2 1.1
  (compiled 2011.02.15 svn.r1672, GUI svn.r3494)
;
_cell_angle_alpha 90.00
_cell_angle_beta 94.05(3)
_cell_angle_gamma 90.00
_cell_formula_units_Z 2
_cell_length_a 7.5941(15)
_cell_length_b 11.207(2)
_cell_length_c 14.909(3)
_cell_measurement_temperature 571(2)
_cell_measurement_theta_max 27.48
_cell_measurement_theta_min 2.28
_cell_volume 1265.7(4)
_computing_cell_refinement Rapid-AUTO
_computing_data_collection 'Rapid-AUTO (Rigaku,2000)'
_computing_data_reduction 'CrystalStructure (Rigaku/MSC,2000)'
_computing_molecular_graphics
;
O. V. Dolomanov, L. J. Bourhis, R. J. Gildea, J. A. K. Howard and H. Puschmann,
OLEX2: a complete structure solution, refinement and analysis program.
J. Appl. Cryst. (2009). 42, 339-341.
;
_computing_publication_material
;
O. V. Dolomanov, L. J. Bourhis, R. J. Gildea, J. A. K. Howard and H. Puschmann,
OLEX2: a complete structure solution, refinement and analysis program.
J. Appl. Cryst. (2009). 42, 339-341.
;
_computing_structure_refinement SHELXL-97,(Sheldrick,1997)
_computing_structure_solution SHELXS-97,(Sheldrick,1997)
_diffrn_ambient_temperature 571(2)
_diffrn_detector_area_resol_mean 10.00
_diffrn_measured_fraction_theta_full 0.996
_diffrn_measured_fraction_theta_max 0.996
_diffrn_measurement_device_type 'Rigaku RAXIS RAPID IP'
_diffrn_measurement_method \W
_diffrn_radiation_monochromator graphite
_diffrn_radiation_type MoK\a
_diffrn_radiation_wavelength 0.71073
_diffrn_reflns_av_R_equivalents 0.0878
_diffrn_reflns_av_unetI/netI 0.3044
_diffrn_reflns_limit_h_max 9
_diffrn_reflns_limit_h_min -9
_diffrn_reflns_limit_k_max 14
_diffrn_reflns_limit_k_min -14
_diffrn_reflns_limit_l_max 19
_diffrn_reflns_limit_l_min -19
_diffrn_reflns_number 5291
_diffrn_reflns_theta_full 27.48
_diffrn_reflns_theta_max 27.48
_diffrn_reflns_theta_min 2.28
_diffrn_source 'fine-focus sealed tube'
_diffrn_standards_decay_% 0
_diffrn_standards_interval_count 0
_diffrn_standards_interval_time 0
_diffrn_standards_number 0
_exptl_absorpt_coefficient_mu 0.093
_exptl_absorpt_correction_T_max 0.9907
_exptl_absorpt_correction_T_min 0.9726
_exptl_absorpt_correction_type empirical
_exptl_absorpt_process_details
;
                                  HIGASHI, T. (1995). Abscor-empirical
                                  Absorption Correction based on Fourier
                                  Series Approximation.
                                  Rigaku Corporation,Tokyo,Japan.
;
_exptl_crystal_colour colorless
_exptl_crystal_density_diffrn 1.313
_exptl_crystal_description block
_exptl_crystal_F_000 528
_exptl_crystal_size_max 0.30
_exptl_crystal_size_mid 0.30
_exptl_crystal_size_min 0.10
_refine_diff_density_max 0.250
_refine_diff_density_min -0.290
_refine_diff_density_rms 0.073
_refine_ls_abs_structure_details 'Flack H D (1983), Acta Cryst. A39, 876-881'
_refine_ls_abs_structure_Flack 3.9(9)
_refine_ls_extinction_coef 0.0089(5)
_refine_ls_extinction_expression Fc^*^=kFc[1+0.001xFc^2^\l^3^/sin(2\q)]^-1/4^
_refine_ls_extinction_method SHELXL
_refine_ls_goodness_of_fit_ref 0.745
_refine_ls_hydrogen_treatment none
_refine_ls_matrix_type full
_refine_ls_number_parameters 336
_refine_ls_number_reflns 5291
_refine_ls_number_restraints 1
_refine_ls_restrained_S_all 0.745
_refine_ls_R_factor_all 0.1680
_refine_ls_R_factor_gt 0.0518
_refine_ls_shift/su_max 0.003
_refine_ls_shift/su_mean 0.000
_refine_ls_structure_factor_coef Fsqd
_refine_ls_weighting_details 'calc w=1/[\s^2^(Fo^2^)+(0.0000P)^2^+0.0000P] where P=(Fo^2^+2Fc^2^)/3'
_refine_ls_weighting_scheme calc
_refine_ls_wR_factor_gt 0.0498
_refine_ls_wR_factor_ref 0.0577
_reflns_number_gt 1551
_reflns_number_total 5291
_reflns_threshold_expression >2sigma(I)
_cod_data_source_file ja305464s_si_001.cif
_cod_data_source_block zj3a
_cod_database_code 4118436

loop_
_space_group_symop_id
_space_group_symop_operation_xyz
1 'x, y, z'
2 '-x, y+1/2, -z'

loop_
_atom_site_label
_atom_site_type_symbol
_atom_site_fract_x
_atom_site_fract_y
_atom_site_fract_z
_atom_site_U_iso_or_equiv
_atom_site_adp_type
_atom_site_occupancy
_atom_site_symmetry_multiplicity
_atom_site_calc_flag
_atom_site_refinement_flags
C1 C 0.2407(6) 0.7856(5) 0.5725(3) 0.0477(14) Uani 1 1 d .
C2 C 0.3722(7) 0.6969(5) 0.5566(3) 0.0570(16) Uani 1 1 d .
C3 C 0.5184(7) 0.6779(4) 0.6075(3) 0.081(2) Uani 1 1 d .
H3A H 0.5436 0.7240 0.6587 0.097 Uiso 1 1 calc R
H3B H 0.5964 0.6185 0.5923 0.097 Uiso 1 1 calc R
C4 C 0.1705(6) 0.7157(4) 0.4280(3) 0.0464(14) Uani 1 1 d .
H4 H 0.2285 0.7644 0.3840 0.056 Uiso 1 1 calc R
C5 C 0.3022(5) 0.6224(4) 0.4747(3) 0.0401(13) Uani 1 1 d .
H5 H 0.2327 0.5562 0.4966 0.048 Uiso 1 1 calc R
C6 C 0.4367(6) 0.5715(4) 0.4167(3) 0.0510(14) Uani 1 1 d .
H6A H 0.4898 0.5027 0.4473 0.061 Uiso 1 1 calc R
H6B H 0.5291 0.6305 0.4120 0.061 Uiso 1 1 calc R
C7 C 0.3718(5) 0.5328(4) 0.3201(3) 0.0541(16) Uani 1 1 d .
H7A H 0.3801 0.6011 0.2806 0.065 Uiso 1 1 calc R
H7B H 0.4520 0.4723 0.3004 0.065 Uiso 1 1 calc R
C8 C 0.1815(6) 0.4829(4) 0.3077(3) 0.0385(13) Uani 1 1 d .
C9 C 0.0514(6) 0.5839(4) 0.3012(3) 0.0354(13) Uani 1 1 d .
C10 C 0.0034(5) 0.6547(4) 0.3848(3) 0.0355(13) Uani 1 1 d .
H10 H -0.0490 0.6020 0.4281 0.043 Uiso 1 1 calc R
C11 C -0.1296(6) 0.7407(4) 0.3457(3) 0.0414(14) Uani 1 1 d .
C12 C -0.2249(7) 0.8179(5) 0.3859(3) 0.0675(18) Uani 1 1 d .
H12A H -0.2141 0.8245 0.4483 0.081 Uiso 1 1 calc R
H12B H -0.3039 0.8666 0.3523 0.081 Uiso 1 1 calc R
C13 C -0.1554(7) 0.7188(4) 0.2470(3) 0.0531(15) Uani 1 1 d .
C14 C -0.0313(5) 0.6231(4) 0.2259(3) 0.0373(13) Uani 1 1 d .
C15 C -0.0110(6) 0.5783(4) 0.1315(3) 0.0398(13) Uani 1 1 d .
C16 C 0.1430(5) 0.4854(4) 0.1383(2) 0.0501(15) Uani 1 1 d .
H16A H 0.1312 0.4338 0.0860 0.060 Uiso 1 1 calc R
H16B H 0.2539 0.5280 0.1364 0.060 Uiso 1 1 calc R
C17 C 0.1516(5) 0.4078(4) 0.2224(2) 0.0391(13) Uani 1 1 d .
H17A H 0.2469 0.3506 0.2196 0.047 Uiso 1 1 calc R
H17B H 0.0421 0.3637 0.2245 0.047 Uiso 1 1 calc R
C18 C -0.1812(6) 0.5146(4) 0.1000(3) 0.0436(14) Uani 1 1 d .
C19 C -0.2718(6) 0.5285(4) 0.0064(3) 0.0459(14) Uani 1 1 d .
H19 H -0.3227 0.6087 0.0002 0.055 Uiso 1 1 calc R
C20 C -0.1399(6) 0.5106(5) -0.0642(3) 0.0485(14) Uani 1 1 d .
H20 H -0.0559 0.4482 -0.0437 0.058 Uiso 1 1 calc R
C21 C -0.0404(7) 0.6180(5) -0.0890(3) 0.0593(17) Uani 1 1 d .
H21 H -0.1246 0.6843 -0.0944 0.071 Uiso 1 1 calc R
C22 C 0.1079(6) 0.6547(4) -0.0195(3) 0.0648(17) Uani 1 1 d .
H22A H 0.1668 0.7248 -0.0411 0.078 Uiso 1 1 calc R
H22B H 0.1940 0.5908 -0.0131 0.078 Uiso 1 1 calc R
C23 C 0.0385(6) 0.6828(4) 0.0744(2) 0.0521(15) Uani 1 1 d .
H23A H 0.1285 0.7285 0.1086 0.063 Uiso 1 1 calc R
H23B H -0.0644 0.7337 0.0650 0.063 Uiso 1 1 calc R
C24 C -0.2746(6) 0.4372(4) 0.1492(3) 0.0458(14) Uani 1 1 d .
H24 H -0.2464 0.4218 0.2098 0.055 Uiso 1 1 calc R
C25 C -0.4211(7) 0.3816(5) 0.0982(3) 0.0490(15) Uani 1 1 d .
C26 C -0.4185(6) 0.4378(5) 0.0059(3) 0.0536(15) Uani 1 1 d .
C27 C -0.5431(6) 0.4127(5) -0.0570(3) 0.087(2) Uani 1 1 d .
H27A H -0.5488 0.4542 -0.1112 0.104 Uiso 1 1 calc R
H27B H -0.6255 0.3535 -0.0474 0.104 Uiso 1 1 calc R
C28 C -0.1314(9) 0.5106(5) -0.2200(4) 0.077(2) Uani 1 1 d .
C29 C 0.0122(8) 0.5903(5) -0.1822(4) 0.0655(18) Uani 1 1 d .
C30 C 0.1607(8) 0.6136(5) -0.2262(3) 0.084(2) Uani 1 1 d .
H30A H 0.1748 0.5791 -0.2820 0.101 Uiso 1 1 calc R
H30B H 0.2474 0.6639 -0.2003 0.101 Uiso 1 1 calc R
O1 O 0.2240(4) 0.8490(3) 0.6372(2) 0.0678(12) Uani 1 1 d .
O2 O 0.1162(4) 0.7877(3) 0.50178(18) 0.0490(9) Uani 1 1 d .
O3 O 0.1558(4) 0.4072(3) 0.38550(18) 0.0499(9) Uani 1 1 d .
H3 H 0.0789 0.3577 0.3722 0.075 Uiso 1 1 calc R
O4 O -0.2569(5) 0.7676(3) 0.1929(2) 0.0930(16) Uani 1 1 d .
O5 O -0.5161(4) 0.3003(3) 0.1206(2) 0.0717(12) Uani 1 1 d .
O6 O -0.1696(5) 0.4767(4) -0.2972(2) 0.1031(16) Uani 1 1 d .
O7 O -0.2319(5) 0.4731(3) -0.1512(2) 0.0665(11) Uani 1 1 d .

loop_
_atom_site_aniso_label
_atom_site_aniso_U_11
_atom_site_aniso_U_22
_atom_site_aniso_U_33
_atom_site_aniso_U_23
_atom_site_aniso_U_13
_atom_site_aniso_U_12
C1 0.039(4) 0.054(4) 0.049(3) -0.001(3) -0.003(3) 0.005(3)
C2 0.053(4) 0.065(4) 0.049(3) -0.008(3) -0.021(3) -0.005(3)
C3 0.072(5) 0.097(6) 0.068(4) -0.020(4) -0.026(3) -0.004(4)
C4 0.057(4) 0.049(4) 0.033(3) -0.015(3) -0.003(3) -0.003(3)
C5 0.030(3) 0.044(3) 0.046(3) -0.009(3) 0.001(2) 0.003(3)
C6 0.049(4) 0.044(4) 0.059(3) -0.015(3) -0.008(3) 0.001(3)
C7 0.030(3) 0.082(5) 0.050(3) -0.007(3) 0.005(2) 0.011(3)
C8 0.041(4) 0.038(3) 0.037(3) 0.019(3) 0.010(2) -0.002(3)
C9 0.029(3) 0.033(3) 0.045(3) -0.021(3) 0.007(2) -0.007(3)
C10 0.032(3) 0.047(4) 0.027(3) -0.003(2) 0.001(2) -0.003(3)
C11 0.044(4) 0.026(3) 0.053(3) -0.012(3) -0.004(3) 0.017(3)
C12 0.067(5) 0.087(5) 0.047(3) 0.007(3) -0.008(3) 0.020(4)
C13 0.070(5) 0.034(4) 0.054(4) -0.017(3) -0.007(3) 0.017(3)
C14 0.031(3) 0.037(4) 0.043(3) 0.011(3) -0.006(2) -0.006(3)
C15 0.047(4) 0.028(3) 0.042(3) 0.001(3) -0.011(3) -0.003(3)
C16 0.052(4) 0.061(4) 0.037(3) -0.007(3) 0.003(3) 0.005(3)
C17 0.033(3) 0.055(4) 0.029(2) 0.009(3) -0.002(2) 0.000(3)
C18 0.041(4) 0.046(4) 0.043(3) -0.029(3) -0.005(3) 0.023(3)
C19 0.054(4) 0.058(4) 0.026(3) 0.001(3) 0.002(3) 0.009(3)
C20 0.064(4) 0.047(4) 0.033(3) 0.006(3) -0.007(3) -0.005(3)
C21 0.095(5) 0.037(4) 0.044(4) 0.000(3) -0.003(3) 0.006(3)
C22 0.091(5) 0.042(4) 0.063(4) 0.024(3) 0.014(3) -0.002(3)
C23 0.089(5) 0.047(4) 0.021(2) -0.004(3) 0.010(3) -0.005(3)
C24 0.043(4) 0.050(4) 0.044(3) 0.007(3) 0.007(3) 0.006(3)
C25 0.058(4) 0.055(5) 0.034(3) -0.010(3) 0.003(3) 0.026(3)
C26 0.045(4) 0.071(5) 0.043(3) -0.015(3) -0.009(3) 0.008(3)
C27 0.082(5) 0.107(6) 0.068(4) -0.009(4) -0.011(4) -0.011(4)
C28 0.115(7) 0.050(5) 0.064(4) 0.011(4) -0.007(5) 0.016(4)
C29 0.091(6) 0.045(5) 0.060(4) 0.019(3) 0.003(4) 0.011(4)
C30 0.130(6) 0.071(5) 0.056(4) -0.003(3) 0.025(4) 0.012(4)
O1 0.068(3) 0.092(3) 0.042(2) -0.037(2) -0.0013(19) 0.003(2)
O2 0.054(2) 0.050(2) 0.0417(19) -0.0180(19) -0.0092(18) 0.0151(19)
O3 0.046(3) 0.048(3) 0.0545(19) -0.0083(19) -0.0073(17) -0.0043(18)
O4 0.137(4) 0.098(4) 0.041(2) -0.004(2) -0.020(2) 0.077(3)
O5 0.053(3) 0.081(3) 0.083(3) -0.005(3) 0.0185(19) -0.027(2)
O6 0.153(4) 0.124(4) 0.031(2) -0.007(2) -0.007(2) 0.010(3)
O7 0.086(3) 0.080(3) 0.031(2) -0.007(2) -0.007(2) -0.004(2)

loop_
_atom_type_symbol
_atom_type_description
_atom_type_scat_dispersion_real
_atom_type_scat_dispersion_imag
_atom_type_scat_source
C C 0.0033 0.0016 'International Tables Vol C Tables 4.2.6.8 and 6.1.1.4'
H H 0.0000 0.0000 'International Tables Vol C Tables 4.2.6.8 and 6.1.1.4'
O O 0.0106 0.0060 'International Tables Vol C Tables 4.2.6.8 and 6.1.1.4'

loop_
_geom_angle_atom_site_label_1
_geom_angle_atom_site_label_2
_geom_angle_atom_site_label_3
_geom_angle
O1 C1 C2 130.4(5)
O1 C1 O2 119.9(5)
O2 C1 C2 109.6(5)
C1 C2 C5 107.4(4)
C3 C2 C1 125.6(5)
C3 C2 C5 126.8(5)
C10 C4 C5 111.6(4)
O2 C4 C5 103.8(3)
O2 C4 C10 107.1(4)
C2 C5 C4 99.4(4)
C6 C5 C2 116.9(4)
C6 C5 C4 115.8(4)
C5 C6 C7 117.3(4)
C8 C7 C6 116.4(3)
C9 C8 C7 109.9(4)
C9 C8 C17 107.6(4)
C17 C8 C7 112.4(3)
O3 C8 C7 106.9(3)
O3 C8 C9 111.4(4)
O3 C8 C17 108.7(4)
C8 C9 C10 121.8(4)
C14 C9 C8 125.2(4)
C14 C9 C10 113.0(4)
C4 C10 C9 109.3(3)
C11 C10 C4 113.1(4)
C11 C10 C9 102.1(4)
C10 C11 C13 108.6(4)
C12 C11 C10 129.5(5)
C12 C11 C13 121.7(4)
C14 C13 C11 106.8(4)
O4 C13 C11 128.2(5)
O4 C13 C14 125.0(5)
C9 C14 C13 109.4(4)
C9 C14 C15 127.3(4)
C13 C14 C15 123.3(4)
C14 C15 C16 106.6(4)
C14 C15 C18 107.6(4)
C18 C15 C16 108.9(4)
C23 C15 C14 108.2(4)
C23 C15 C16 109.8(4)
C23 C15 C18 115.4(4)
C17 C16 C15 114.9(3)
C16 C17 C8 111.5(4)
C19 C18 C15 123.7(5)
C24 C18 C15 126.5(4)
C24 C18 C19 109.8(4)
C20 C19 C18 110.2(4)
C26 C19 C18 102.9(4)
C26 C19 C20 115.5(4)
C21 C20 C19 116.0(5)
C21 C20 O7 103.1(4)
O7 C20 C19 110.5(4)
C20 C21 C22 114.4(4)
C20 C21 C29 103.7(4)
C29 C21 C22 116.7(5)
C21 C22 C23 112.4(4)
C15 C23 C22 117.5(4)
C18 C24 C25 113.7(4)
C24 C25 C26 103.8(5)
O5 C25 C24 128.7(5)
O5 C25 C26 127.1(5)
C19 C26 C25 109.4(4)
C27 C26 C19 130.0(5)
C27 C26 C25 120.3(5)
O6 C28 C29 131.2(6)
O6 C28 O7 119.6(6)
O7 C28 C29 109.2(5)
C28 C29 C21 103.8(5)
C30 C29 C21 133.2(6)
C30 C29 C28 122.6(6)
C1 O2 C4 111.0(4)
C28 O7 C20 108.1(4)

loop_
_geom_bond_atom_site_label_1
_geom_bond_atom_site_label_2
_geom_bond_distance
C1 C2 1.440(6)
C1 O1 1.212(5)
C1 O2 1.366(5)
C2 C3 1.317(5)
C2 C5 1.543(6)
C4 C5 1.576(6)
C4 C10 1.541(5)
C4 O2 1.447(5)
C5 C6 1.497(5)
C6 C7 1.551(5)
C7 C8 1.548(5)
C8 C9 1.501(5)
C8 C17 1.529(5)
C8 O3 1.461(4)
C9 C10 1.543(5)
C9 C14 1.323(5)
C10 C11 1.486(5)
C11 C12 1.302(6)
C11 C13 1.491(5)
C13 C14 1.476(6)
C13 O4 1.207(5)
C14 C15 1.513(5)
C15 C16 1.563(5)
C15 C18 1.521(6)
C15 C23 1.511(5)
C16 C17 1.523(5)
C18 C19 1.520(5)
C18 C24 1.366(5)
C19 C20 1.517(5)
C19 C26 1.508(6)
C20 C21 1.482(6)
C20 O7 1.490(5)
C21 C22 1.532(5)
C21 C29 1.504(6)
C22 C23 1.563(5)
C24 C25 1.444(6)
C25 C26 1.515(6)
C25 O5 1.222(6)
C26 C27 1.315(5)
C28 C29 1.489(7)
C28 O6 1.227(6)
C28 O7 1.385(6)
C29 C30 1.369(7)

loop_
_geom_torsion_atom_site_label_1
_geom_torsion_atom_site_label_2
_geom_torsion_atom_site_label_3
_geom_torsion_atom_site_label_4
_geom_torsion
C1 C2 C5 C4 23.9(5)
C1 C2 C5 C6 149.3(5)
C2 C1 O2 C4 -9.5(6)
C2 C5 C6 C7 -160.8(4)
C3 C2 C5 C4 -160.9(6)
C3 C2 C5 C6 -35.6(8)
C4 C5 C6 C7 -44.1(6)
C4 C10 C11 C12 -67.7(7)
C4 C10 C11 C13 117.8(4)
C5 C4 C10 C9 -71.1(5)
C5 C4 C10 C11 175.9(4)
C5 C4 O2 C1 24.9(5)
C5 C6 C7 C8 -33.1(6)
C6 C7 C8 C9 80.6(5)
C6 C7 C8 C17 -159.6(4)
C6 C7 C8 O3 -40.4(6)
C7 C8 C9 C10 -76.3(5)
C7 C8 C9 C14 102.7(5)
C7 C8 C17 C16 -72.3(5)
C8 C9 C10 C4 61.3(5)
C8 C9 C10 C11 -178.7(4)
C8 C9 C14 C13 176.9(4)
C8 C9 C14 C15 -1.6(8)
C9 C8 C17 C16 48.8(5)
C9 C10 C11 C12 174.9(5)
C9 C10 C11 C13 0.4(5)
C9 C14 C15 C16 -6.2(6)
C9 C14 C15 C18 110.5(5)
C9 C14 C15 C23 -124.2(5)
C10 C4 C5 C2 -143.6(4)
C10 C4 C5 C6 90.3(5)
C10 C4 O2 C1 143.1(4)
C10 C9 C14 C13 -4.0(6)
C10 C9 C14 C15 177.5(4)
C10 C11 C13 C14 -2.6(6)
C10 C11 C13 O4 177.1(6)
C11 C13 C14 C9 4.1(6)
C11 C13 C14 C15 -177.3(4)
C12 C11 C13 C14 -177.6(5)
C12 C11 C13 O4 2.1(9)
C13 C14 C15 C16 175.5(4)
C13 C14 C15 C18 -67.8(6)
C13 C14 C15 C23 57.5(6)
C14 C9 C10 C4 -117.8(4)
C14 C9 C10 C11 2.2(5)
C14 C15 C16 C17 36.9(5)
C14 C15 C18 C19 137.3(4)
C14 C15 C18 C24 -43.2(6)
C14 C15 C23 C22 166.6(4)
C15 C16 C17 C8 -61.7(5)
C15 C18 C19 C20 49.8(6)
C15 C18 C19 C26 173.5(4)
C15 C18 C24 C25 -174.0(4)
C16 C15 C18 C19 -107.5(5)
C16 C15 C18 C24 72.0(6)
C16 C15 C23 C22 50.6(5)
C17 C8 C9 C10 161.0(4)
C17 C8 C9 C14 -19.9(6)
C18 C15 C16 C17 -78.9(5)
C18 C15 C23 C22 -72.9(5)
C18 C19 C20 C21 -87.0(5)
C18 C19 C20 O7 156.2(4)
C18 C19 C26 C25 4.5(5)
C18 C19 C26 C27 177.8(5)
C18 C24 C25 C26 -2.4(6)
C18 C24 C25 O5 171.5(5)
C19 C18 C24 C25 5.5(5)
C19 C20 C21 C22 76.2(6)
C19 C20 C21 C29 -155.7(4)
C19 C20 O7 C28 152.5(4)
C20 C19 C26 C25 124.6(4)
C20 C19 C26 C27 -62.2(7)
C20 C21 C22 C23 -59.4(6)
C20 C21 C29 C28 29.5(5)
C20 C21 C29 C30 -142.8(6)
C21 C20 O7 C28 27.9(5)
C21 C22 C23 C15 75.6(6)
C22 C21 C29 C28 156.2(5)
C22 C21 C29 C30 -16.1(9)
C23 C15 C16 C17 153.8(4)
C23 C15 C18 C19 16.4(6)
C23 C15 C18 C24 -164.1(4)
C24 C18 C19 C20 -129.7(4)
C24 C18 C19 C26 -6.0(5)
C24 C25 C26 C19 -1.6(5)
C24 C25 C26 C27 -175.6(5)
C26 C19 C20 C21 157.0(4)
C26 C19 C20 O7 40.2(6)
C29 C21 C22 C23 179.3(4)
C29 C28 O7 C20 -9.3(6)
O1 C1 C2 C3 -9.6(11)
O1 C1 C2 C5 165.6(6)
O1 C1 O2 C4 173.8(5)
O2 C1 C2 C3 174.1(5)
O2 C1 C2 C5 -10.7(6)
O2 C4 C5 C2 -28.5(4)
O2 C4 C5 C6 -154.6(4)
O2 C4 C10 C9 175.9(4)
O2 C4 C10 C11 62.8(5)
O3 C8 C9 C10 42.0(6)
O3 C8 C9 C14 -139.0(4)
O3 C8 C17 C16 169.6(3)
O4 C13 C14 C9 -175.7(5)
O4 C13 C14 C15 2.9(9)
O5 C25 C26 C19 -175.7(5)
O5 C25 C26 C27 10.3(9)
O6 C28 C29 C21 167.1(6)
O6 C28 C29 C30 -19.5(10)
O6 C28 O7 C20 170.8(5)
O7 C20 C21 C22 -163.0(4)
O7 C20 C21 C29 -34.8(5)
O7 C28 C29 C21 -12.8(6)
O7 C28 C29 C30 160.6(5)
